data_8100009
loop_
_publ_author_name
'Biesemeier, Frank'
'Harms, Klaus'
'M\"uller, Ulrich'

_publ_section_title
;
Crystal structure of bis(\m~2~-aqua)diaquasodium 4-azido-benzenesulfonate 
monohydrate, Na(H~2~O)~4~[N~3~C~6~H~4~SO~3~] &#x00B7; H~2~O
;
_journal_issue 1
_journal_name_full 'Zeitschrift f\"ur Kristallographie - New Crystal Structures'
_journal_page_first 39
_journal_page_last 40
_journal_paper_doi 10.1524/ncrs.2004.219.14.39
_journal_volume 219
_journal_year 2004
_chemical_formula_moiety 'Na [O3 S C6 H4 N3] (H2 O)5'
_chemical_formula_sum 'C6 H14 N3 Na O8 S'
_chemical_formula_weight 311.25
_chemical_name_common
;
Sodium p-azidobenzenesulfonate pentahydrate
;
_space_group_IT_number 14
_symmetry_cell_setting monoclinic
_symmetry_space_group_name_Hall '-P 2ybc'
_symmetry_space_group_name_H-M 'P 1 21/c 1'
_cell_angle_alpha 90.00
_cell_angle_beta 92.01(2)
_cell_angle_gamma 90.00
_cell_formula_units_Z 4
_cell_length_a 7.018(1)
_cell_length_b 27.193(5)
_cell_length_c 7.089(1)
_cell_measurement_temperature 193(2)
_cell_volume 1352.0(5)
_diffrn_ambient_temperature 193(2)
_exptl_crystal_density_diffrn 1.529
_cod_depositor_comments
;
 Changing the value of the _cell_formula_units_Z from '3' to '4' after
 consulting the original publication.

 Antanas Vaitkus,
 2017-09-10
;
_cod_original_sg_symbol_H-M 'P 21/c'
_cod_original_formula_units_Z 3
_cod_database_code 8100009

loop_
_symmetry_equiv_pos_as_xyz
'x, y, z'
'-x, y+1/2, -z+1/2'
'-x, -y, -z'
'x, -y-1/2, z-1/2'

loop_
_atom_site_label
_atom_site_type_symbol
_atom_site_fract_x
_atom_site_fract_y
_atom_site_fract_z
_atom_site_U_iso_or_equiv
_atom_site_adp_type
_atom_site_occupancy
_atom_site_symmetry_multiplicity
_atom_site_Wyckoff_symbol
_atom_site_calc_flag
_atom_site_refinement_flags
_atom_site_disorder_assembly
_atom_site_disorder_group
Na Na 0.7543(2) 0.24841(6) 0.4039(2) 0.0408(4) Uani 1 4 e d . . .
S S 0.7919(2) 0.62140(4) 0.8892(2) 0.0391(3) Uani 1 4 e d . . .
O1 O 0.9567(5) 0.6055(1) 1.0048(5) 0.0492(8) Uani 1 4 e d . . .
O2 O 0.8450(5) 0.6460(1) 0.7155(4) 0.0472(8) Uani 1 4 e d . . .
O3 O 0.6597(5) 0.6522(1) 0.9926(4) 0.0457(8) Uani 1 4 e d . . .
C1 C 0.6649(6) 0.5681(2) 0.8237(6) 0.038(1) Uani 1 4 e d . . .
C2 C 0.7505(7) 0.5223(2) 0.8388(6) 0.042(1) Uani 1 4 e d . . .
C3 C 0.6453(7) 0.4801(2) 0.7906(7) 0.045(1) Uani 1 4 e d . . .
C4 C 0.4577(6) 0.4846(2) 0.7298(6) 0.041(1) Uani 1 4 e d . . .
C5 C 0.3704(7) 0.5301(2) 0.7122(6) 0.044(1) Uani 1 4 e d . . .
C6 C 0.4751(7) 0.5723(2) 0.7592(6) 0.043(1) Uani 1 4 e d . . .
N1 N 0.3610(6) 0.4396(1) 0.6865(6) 0.0473(9) Uani 1 4 e d . . .
N2 N 0.1905(7) 0.4429(2) 0.6298(5) 0.0459(9) Uani 1 4 e d . . .
N3 N 0.0360(7) 0.4407(2) 0.5769(6) 0.0573(9) Uani 1 4 e d . . .
O4 O 0.5281(5) 0.2594(2) 0.1467(5) 0.0444(8) Uani 1 4 e d . . .
O5 O 0.7288(8) 0.1594(2) 0.3563(7) 0.0488(9) Uani 1 4 e d . . .
O6 O 0.9855(5) 0.2414(2) 0.6675(5) 0.0440(8) Uani 1 4 e d . . .
O7 O 0.7772(6) 0.3345(1) 0.4552(6) 0.0504(9) Uani 1 4 e d . . .
O8 O 0.7401(5) 0.6852(1) 0.3629(6) 0.0475(8) Uani 1 4 e d . . .
H2 H 0.890(8) 0.520(2) 0.895(7) 0.06(2) Uiso 1 4 e d . . .
H3 H 0.705(6) 0.447(2) 0.803(6) 0.04(1) Uiso 1 4 e d . . .
H5 H 0.241(9) 0.536(2) 0.655(8) 0.07(2) Uiso 1 4 e d . . .
H6 H 0.416(7) 0.606(2) 0.735(6) 0.05(1) Uiso 1 4 e d . . .
H4A H 0.522(9) 0.785(3) 0.382(9) 0.10(3) Uiso 1 4 e d . . .
H4B H 0.573(8) 0.729(2) 0.365(7) 0.06(2) Uiso 1 4 e d . . .
H5A H 0.815(9) 0.149(3) 0.426(9) 0.10(3) Uiso 1 4 e d . . .
H5B H 0.671(9) 0.151(3) 0.382(9) 0.07(4) Uiso 1 4 e d . . .
H6A H 0.030(9) 0.283(3) 0.190(9) 0.07(2) Uiso 1 4 e d . . .
H6B H 0.069(9) 0.234(3) 0.165(9) 0.10(3) Uiso 1 4 e d . . .
H7A H 0.862(8) 0.347(2) 0.432(8) 0.04(2) Uiso 1 4 e d . . .
H7B H 0.763(9) 0.341(3) 0.593(12) 0.12(3) Uiso 1 4 e d . . .
H8A H 0.720(8) 0.672(2) 0.278(8) 0.05(2) Uiso 1 4 e d . . .
H8B H 0.736(9) 0.671(3) 0.483(9) 0.08(2) Uiso 1 4 e d . . .

loop_
_atom_site_aniso_label
_atom_site_aniso_U_11
_atom_site_aniso_U_22
_atom_site_aniso_U_33
_atom_site_aniso_U_23
_atom_site_aniso_U_13
_atom_site_aniso_U_12
Na 0.0393(9) 0.0434(9) 0.0395(9) -0.0005(7) -0.0002(7) -0.0007(7)
S 0.0396(6) 0.0388(6) 0.0385(6) 0.0008(5) -0.0017(4) -0.0020(5)
O1 0.044(2) 0.047(2) 0.056(2) 0.003(2) -0.012(2) -0.001(2)
O2 0.053(2) 0.048(2) 0.041(2) 0.005(2) 0.003(2) -0.008(2)
O3 0.049(2) 0.040(2) 0.048(2) -0.007(2) 0.006(2) 0.003(2)
C1 0.039(2) 0.040(2) 0.034(2) 0.002(2) -0.0011(18) -0.001(2)
C2 0.043(3) 0.043(2) 0.041(2) 0.009(2) 0.0000(19) 0.002(2)
C3 0.049(3) 0.040(2) 0.048(3) -0.002(2) 0.004(2) 0.003(2)
C4 0.045(3) 0.044(2) 0.036(2) -0.001(2) 0.004(2) -0.003(2)
C5 0.045(3) 0.047(3) 0.040(2) -0.002(2) -0.002(2) 0.001(2)
C6 0.044(3) 0.043(3) 0.041(2) 0.001(2) 0.001(2) 0.002(2)
N1 0.047(2) 0.042(2) 0.054(2) -0.003(2) 0.002(2) -0.003(2)
N2 0.058(3) 0.037(2) 0.044(2) -0.005(2) 0.006(2) -0.003(2)
N3 0.047(3) 0.059(3) 0.066(3) -0.002(2) -0.003(2) -0.007(2)
O4 0.040(2) 0.046(2) 0.047(2) 0.003(2) -0.0029(14) 0.000(2)
O5 0.044(2) 0.047(2) 0.055(2) 0.002(2) -0.003(2) 0.003(2)
O6 0.040(2) 0.043(2) 0.049(2) 0.004(2) 0.001(1) 0.002(2)
O7 0.049(2) 0.043(2) 0.059(2) 0.002(2) 0.002(2) 0.000(2)
O8 0.056(2) 0.044(2) 0.042(2) -0.002(2) -0.006(2) -0.002(2)

loop_
_geom_bond_atom_site_label_1
_geom_bond_atom_site_label_2
_geom_bond_distance
_geom_bond_site_symmetry_2
_geom_bond_publ_flag
S O1 1.460(3) . ?
S O2 1.461(3) . ?
S O3 1.465(3) . ?
S C1 1.756(4) . ?
C1 C2 1.386(6) . ?
C1 C6 1.398(6) . ?
C2 C3 1.399(7) . ?
C3 C4 1.376(7) . ?
C4 C5 1.385(7) . ?
C5 C6 1.396(7) . ?
C4 N1 1.428(6) . ?
N1 N2 1.252(6) . ?
N2 N3 1.136(6) . ?
Na O4 2.392(4) 4_565 ?
Na O4 2.394(3) . ?
Na O5 2.450(5) . ?
Na O6 2.389(4) 4_566 ?
Na O6 2.439(4) . ?
Na O7 2.373(4) . ?
